data_7008449
loop_
_publ_author_name
'Adams, Harry'
'Batten, Stuart R.'
'Davies, Graham M.'
'Duriska, Martin B.'
'Jeffery, John C.'
'Jensen, Paul'
'Lu, Jinzhen'
'Motson, Graham R.'
'Coles, Simon J.'
'Hursthouse, Michael B.'
'Ward, Michael D.'

_publ_section_title
;
 New bis-, tris- and tetrakis(pyrazolyl)borate ligands with 3-pyridyl
 and 4-pyridyl substituents: synthesis and coordination chemistry.
;
_journal_issue 11
_journal_name_full 'Dalton transactions (Cambridge, England : 2003)'
_journal_page_first 1910
_journal_page_last 1923
_journal_paper_doi 10.1039/b502892b
_journal_year 2005
_chemical_formula_moiety 'C30.50 H32.50 B Cd N10.50 O3.50'
_chemical_formula_sum 'C30.5 H32.5 B Cd N10.5 O3.5'
_chemical_formula_weight 725.38
_chemical_name_systematic
;
?
;
_space_group_IT_number 2
_symmetry_cell_setting triclinic
_symmetry_space_group_name_Hall '-P 1'
_symmetry_space_group_name_H-M 'P -1'
_atom_sites_solution_hydrogens geom
_atom_sites_solution_primary direct
_atom_sites_solution_secondary difmap
_audit_creation_method SHELXL-97
_cell_angle_alpha 70.983(2)
_cell_angle_beta 84.410(2)
_cell_angle_gamma 70.248(2)
_cell_formula_units_Z 2
_cell_length_a 9.5334(13)
_cell_length_b 13.7358(18)
_cell_length_c 13.8959(19)
_cell_measurement_reflns_used 4351
_cell_measurement_temperature 150(2)
_cell_measurement_theta_max 50.665
_cell_measurement_theta_min 4.671
_cell_volume 1619.0(4)
_computing_cell_refinement 'Bruker SMART'
_computing_data_collection 'Bruker SMART'
_computing_data_reduction 'Bruker SHELXTL'
_computing_molecular_graphics 'Bruker SHELXTL'
_computing_publication_material 'Bruker SHELXTL'
_computing_structure_refinement 'SHELXL-97 (Sheldrick, 1997)'
_computing_structure_solution 'SHELXS-97 (Sheldrick, 1990)'
_diffrn_ambient_temperature 150(2)
_diffrn_detector_area_resol_mean 100
_diffrn_measured_fraction_theta_full 0.970
_diffrn_measured_fraction_theta_max 0.970
_diffrn_measurement_device_type 'CCD area detector'
_diffrn_measurement_method 'phi and omega scans'
_diffrn_radiation_monochromator graphite
_diffrn_radiation_source 'fine-focus sealed tube'
_diffrn_radiation_type MoK\a
_diffrn_radiation_wavelength 0.71073
_diffrn_reflns_av_R_equivalents 0.0579
_diffrn_reflns_av_sigmaI/netI 0.0898
_diffrn_reflns_limit_h_max 12
_diffrn_reflns_limit_h_min -12
_diffrn_reflns_limit_k_max 17
_diffrn_reflns_limit_k_min -17
_diffrn_reflns_limit_l_max 17
_diffrn_reflns_limit_l_min -18
_diffrn_reflns_number 18642
_diffrn_reflns_theta_full 27.59
_diffrn_reflns_theta_max 27.59
_diffrn_reflns_theta_min 1.55
_diffrn_standards_decay_% 0
_diffrn_standards_number 0
_exptl_absorpt_coefficient_mu 0.726
_exptl_absorpt_correction_T_max 0.8684
_exptl_absorpt_correction_T_min 0.8116
_exptl_absorpt_correction_type multi-scan
_exptl_absorpt_process_details SADABS
_exptl_crystal_colour colourless
_exptl_crystal_density_diffrn 1.488
_exptl_crystal_density_method 'not measured'
_exptl_crystal_description block
_exptl_crystal_F_000 740
_exptl_crystal_size_max 0.30
_exptl_crystal_size_mid 0.20
_exptl_crystal_size_min 0.20
_refine_diff_density_max 2.232
_refine_diff_density_min -0.743
_refine_diff_density_rms 0.104
_refine_ls_extinction_method none
_refine_ls_goodness_of_fit_ref 0.975
_refine_ls_hydrogen_treatment constr
_refine_ls_matrix_type full
_refine_ls_number_parameters 422
_refine_ls_number_reflns 7263
_refine_ls_number_restraints 1
_refine_ls_restrained_S_all 0.975
_refine_ls_R_factor_all 0.0864
_refine_ls_R_factor_gt 0.0524
_refine_ls_shift/su_max 0.001
_refine_ls_shift/su_mean 0.000
_refine_ls_structure_factor_coef Fsqd
_refine_ls_weighting_details 'calc w=1/[\s^2^(Fo^2^)+(0.0658P)^2^+0.0000P] where P=(Fo^2^+2Fc^2^)/3'
_refine_ls_weighting_scheme calc
_refine_ls_wR_factor_gt 0.1198
_refine_ls_wR_factor_ref 0.1326
_reflns_number_gt 4861
_reflns_number_total 7263
_reflns_threshold_expression >2sigma(I)
_cod_data_source_file b502892b.txt
_cod_data_source_block CdTp3py
_cod_depositor_comments
;
The following automatic conversions were performed:
'_symmetry_cell_setting' value 'Triclinic' changed to 'triclinic'
according to '/home/saulius/struct/CIF-dictionaries/cif_core.dic'
dictionary named 'cif_core.dic' version 2.4.1 from
2010-06-29.

'_exptl_absorpt_correction_type' value 'MULTI-SCAN' changed
to 'multi-scan' according to
'/home/saulius/struct/CIF-dictionaries/cif_core.dic' dictionary named
'cif_core.dic' version 2.4.1 from 2010-06-29.

Automatic conversion script
Id: cif_fix_enum 1527 2010-12-29 10:47:43Z saulius 
;
_cod_original_sg_symbol_H-M P-1
_cod_original_formula_sum 'C30.50 H32.50 B Cd N10.50 O3.50'
_cod_database_code 7008449

loop_
_symmetry_equiv_pos_as_xyz
'x, y, z'
'-x, -y, -z'

loop_
_atom_site_label
_atom_site_type_symbol
_atom_site_fract_x
_atom_site_fract_y
_atom_site_fract_z
_atom_site_U_iso_or_equiv
_atom_site_adp_type
_atom_site_occupancy
_atom_site_symmetry_multiplicity
_atom_site_calc_flag
_atom_site_refinement_flags
_atom_site_disorder_assembly
_atom_site_disorder_group
Cd1 Cd 0.20513(4) 0.07558(3) 0.25712(2) 0.03180(12) Uani 1 1 d . . .
B1 B 0.4289(6) 0.2029(5) 0.2873(4) 0.0384(13) Uani 1 1 d . . .
H1 H 0.493(4) 0.245(3) 0.295(2) 0.011(9) Uiso 1 1 d . . .
N101 N 0.5167(4) 0.1197(3) 0.2344(3) 0.0386(9) Uani 1 1 d . . .
N102 N 0.4645(4) 0.0451(3) 0.2172(3) 0.0358(9) Uani 1 1 d . . .
C103 C 0.5739(5) -0.0134(4) 0.1694(3) 0.0411(12) Uani 1 1 d . . .
C104 C 0.6939(5) 0.0260(4) 0.1538(4) 0.0510(14) Uani 1 1 d . . .
H104 H 0.7841 0.0012 0.1202 0.061 Uiso 1 1 calc R . .
C105 C 0.6551(5) 0.1079(4) 0.1970(4) 0.0494(14) Uani 1 1 d . . .
H105 H 0.7157 0.1494 0.2000 0.059 Uiso 1 1 calc R . .
N111 N 0.4914(5) -0.2678(4) 0.1921(4) 0.0593(13) Uani 1 1 d . . .
C112 C 0.4970(5) -0.1792(4) 0.2087(4) 0.0463(13) Uani 1 1 d . . .
H112 H 0.4517 -0.1637 0.2684 0.056 Uiso 1 1 calc R . .
C113 C 0.5652(5) -0.1077(4) 0.1443(3) 0.0427(12) Uani 1 1 d . . .
C114 C 0.6317(6) -0.1310(5) 0.0573(4) 0.0626(17) Uani 1 1 d . . .
H114 H 0.6806 -0.0849 0.0114 0.075 Uiso 1 1 calc R . .
C115 C 0.6252(7) -0.2230(5) 0.0388(5) 0.071(2) Uani 1 1 d . . .
H115 H 0.6682 -0.2407 -0.0205 0.085 Uiso 1 1 calc R . .
C116 C 0.5549(7) -0.2880(5) 0.1087(5) 0.0660(18) Uani 1 1 d . . .
H116 H 0.5520 -0.3512 0.0961 0.079 Uiso 1 1 calc R . .
N121 N 0.2947(4) 0.2879(3) 0.2199(3) 0.0338(9) Uani 1 1 d . . .
N122 N 0.1798(4) 0.2597(3) 0.1963(3) 0.0298(8) Uani 1 1 d . . .
C123 C 0.0738(5) 0.3547(4) 0.1494(3) 0.0347(10) Uani 1 1 d . . .
C124 C 0.1223(6) 0.4418(4) 0.1425(4) 0.0466(13) Uani 1 1 d . . .
H124 H 0.0704 0.5172 0.1129 0.056 Uiso 1 1 calc R . .
C125 C 0.2609(6) 0.3952(4) 0.1875(4) 0.0462(13) Uani 1 1 d . . .
H125 H 0.3233 0.4339 0.1943 0.055 Uiso 1 1 calc R . .
N131 N -0.3377(5) 0.4475(4) 0.1060(4) 0.0662(14) Uani 1 1 d . . .
C132 C -0.2015(6) 0.4345(4) 0.1352(4) 0.0565(15) Uani 1 1 d . . .
H132 H -0.1928 0.4797 0.1718 0.068 Uiso 1 1 calc R . .
C133 C -0.0708(5) 0.3588(3) 0.1153(3) 0.0352(10) Uani 1 1 d . . .
C134 C -0.0850(6) 0.2927(4) 0.0633(4) 0.0408(12) Uani 1 1 d . . .
H134 H -0.0002 0.2385 0.0493 0.049 Uiso 1 1 calc R . .
C135 C -0.2253(6) 0.3071(4) 0.0322(4) 0.0456(12) Uani 1 1 d . . .
H135 H -0.2383 0.2634 -0.0047 0.055 Uiso 1 1 calc R . .
C136 C -0.3464(6) 0.3849(4) 0.0546(4) 0.0498(13) Uani 1 1 d . . .
H136 H -0.4419 0.3939 0.0315 0.060 Uiso 1 1 calc R . .
N141 N 0.3730(4) 0.1476(3) 0.3913(3) 0.0312(8) Uani 1 1 d . . .
N142 N 0.3069(4) 0.0698(3) 0.4045(3) 0.0303(8) Uani 1 1 d . . .
C143 C 0.2702(4) 0.0411(3) 0.5027(3) 0.0290(9) Uani 1 1 d . . .
C144 C 0.3101(5) 0.1010(3) 0.5531(3) 0.0336(10) Uani 1 1 d . . .
H144 H 0.2958 0.0969 0.6228 0.040 Uiso 1 1 calc R . .
C145 C 0.3741(5) 0.1664(4) 0.4807(4) 0.0372(11) Uani 1 1 d . . .
H145 H 0.4132 0.2172 0.4914 0.045 Uiso 1 1 calc R . .
N151 N 0.0249(4) -0.1154(3) 0.6554(3) 0.0294(8) Uani 1 1 d . . .
C152 C 0.0933(4) -0.0402(3) 0.6171(3) 0.0280(9) Uani 1 1 d . . .
C153 C 0.2012(4) -0.0454(3) 0.5425(3) 0.0286(9) Uani 1 1 d . . .
C154 C 0.2376(5) -0.1336(3) 0.5060(3) 0.0316(10) Uani 1 1 d . . .
H154 H 0.3098 -0.1402 0.4542 0.038 Uiso 1 1 calc R . .
C155 C 0.1691(5) -0.2114(4) 0.5446(3) 0.0349(10) Uani 1 1 d . . .
H155 H 0.1942 -0.2725 0.5207 0.042 Uiso 1 1 calc R . .
C156 C 0.0633(5) -0.1990(4) 0.6187(3) 0.0334(10) Uani 1 1 d . . .
H156 H 0.0156 -0.2527 0.6448 0.040 Uiso 1 1 calc R . .
H152 H 0.0658 0.0189 0.6429 0.040 Uiso 1 1 d R . .
O1 O 0.1389(4) 0.0400(3) 0.1167(3) 0.0469(8) Uani 1 1 d . . .
O2 O 0.1654(4) -0.0852(3) 0.2665(3) 0.0452(8) Uani 1 1 d . . .
C3 C 0.1382(5) -0.0529(4) 0.1737(4) 0.0397(11) Uani 1 1 d . . .
C4 C 0.1095(6) -0.1284(4) 0.1261(5) 0.0651(17) Uani 1 1 d . . .
H4B H 0.1996 -0.1915 0.1320 0.098 Uiso 1 1 calc R . .
H4A H 0.0826 -0.0899 0.0541 0.098 Uiso 1 1 calc R . .
H4C H 0.0275 -0.1530 0.1613 0.098 Uiso 1 1 calc R . .
N1S N 0.0102(7) 0.5718(5) 0.3506(4) 0.0814(17) Uani 1 1 d D . .
O1S O -0.0981(9) 0.4440(5) 0.3854(5) 0.126(2) Uani 1 1 d . . .
C1S C 0.0130(12) 0.4731(7) 0.3869(6) 0.107(3) Uani 1 1 d D . .
H1S H 0.1035 0.4189 0.4164 0.128 Uiso 1 1 calc R . .
C2S C 0.1464(11) 0.6007(8) 0.3497(8) 0.146(4) Uani 1 1 d . . .
H2SA H 0.1229 0.6797 0.3203 0.220 Uiso 1 1 calc R . .
H2SC H 0.2224 0.5643 0.3088 0.220 Uiso 1 1 calc R . .
H2SB H 0.1841 0.5772 0.4196 0.220 Uiso 1 1 calc R . .
C3S C -0.1222(10) 0.6610(7) 0.2990(8) 0.142(4) Uani 1 1 d . . .
H3SA H -0.1010 0.7299 0.2775 0.214 Uiso 1 1 calc R . .
H3SB H -0.2061 0.6653 0.3459 0.214 Uiso 1 1 calc R . .
H3SC H -0.1476 0.6470 0.2392 0.214 Uiso 1 1 calc R . .
N2S N 0.5107(9) 0.4937(6) 0.4546(6) 0.045(2) Uiso 0.50 1 d PD A -1
O2S O 0.4675(9) 0.3359(7) 0.5342(6) 0.072(2) Uiso 0.50 1 d P A -1
C4S C 0.4688(19) 0.4262(12) 0.5287(12) 0.056(5) Uiso 0.50 1 d PD A -1
H4SA H 0.4344 0.4490 0.5868 0.068 Uiso 0.50 1 calc PR A -1
C5S C 0.5124(19) 0.5958(13) 0.4543(13) 0.052(5) Uiso 0.50 1 d P A -1
H5SA H 0.4873 0.6035 0.5221 0.077 Uiso 0.50 1 calc PR A -1
H5SB H 0.4391 0.6536 0.4043 0.077 Uiso 0.50 1 calc PR A -1
H5SC H 0.6119 0.6015 0.4361 0.077 Uiso 0.50 1 calc PR A -1
C6S C 0.5455(14) 0.4753(10) 0.3548(9) 0.065(3) Uiso 0.50 1 d P A -1
H6SA H 0.5412 0.4035 0.3597 0.097 Uiso 0.50 1 calc PR A -1
H6SB H 0.6457 0.4783 0.3347 0.097 Uiso 0.50 1 calc PR A -1
H6SC H 0.4726 0.5317 0.3037 0.097 Uiso 0.50 1 calc PR A -1

loop_
_atom_site_aniso_label
_atom_site_aniso_U_11
_atom_site_aniso_U_22
_atom_site_aniso_U_33
_atom_site_aniso_U_23
_atom_site_aniso_U_13
_atom_site_aniso_U_12
Cd1 0.02829(19) 0.0339(2) 0.03186(19) -0.00999(14) -0.00084(13) -0.00838(14)
B1 0.035(3) 0.040(3) 0.038(3) -0.003(2) -0.004(2) -0.017(3)
N101 0.029(2) 0.045(2) 0.033(2) -0.0019(18) -0.0010(17) -0.0109(18)
N102 0.029(2) 0.041(2) 0.029(2) -0.0078(17) 0.0005(16) -0.0050(17)
C103 0.030(3) 0.047(3) 0.027(2) 0.000(2) -0.0022(19) 0.001(2)
C104 0.031(3) 0.060(4) 0.038(3) 0.000(3) 0.007(2) -0.001(2)
C105 0.031(3) 0.057(3) 0.042(3) 0.008(3) -0.001(2) -0.014(2)
N111 0.050(3) 0.052(3) 0.070(3) -0.028(3) -0.008(2) 0.003(2)
C112 0.038(3) 0.044(3) 0.045(3) -0.019(3) -0.004(2) 0.006(2)
C113 0.030(3) 0.049(3) 0.027(2) -0.007(2) -0.001(2) 0.011(2)
C114 0.055(4) 0.069(4) 0.033(3) -0.011(3) 0.001(3) 0.014(3)
C115 0.064(4) 0.074(4) 0.044(4) -0.031(3) -0.016(3) 0.032(3)
C116 0.056(4) 0.064(4) 0.063(4) -0.032(3) -0.024(3) 0.017(3)
N121 0.035(2) 0.034(2) 0.030(2) -0.0032(16) -0.0010(16) -0.0139(17)
N122 0.032(2) 0.0279(19) 0.0273(19) -0.0067(15) -0.0020(15) -0.0075(16)
C123 0.044(3) 0.033(3) 0.023(2) -0.0072(19) -0.0021(19) -0.007(2)
C124 0.063(3) 0.027(3) 0.042(3) -0.003(2) -0.014(3) -0.008(2)
C125 0.058(3) 0.039(3) 0.042(3) -0.002(2) -0.009(2) -0.025(3)
N131 0.042(3) 0.064(3) 0.087(4) -0.040(3) -0.021(3) 0.012(2)
C132 0.050(3) 0.048(3) 0.062(4) -0.024(3) -0.022(3) 0.009(3)
C133 0.038(3) 0.029(2) 0.029(2) -0.0050(19) -0.005(2) -0.003(2)
C134 0.046(3) 0.025(2) 0.043(3) -0.003(2) 0.000(2) -0.008(2)
C135 0.050(3) 0.041(3) 0.051(3) -0.016(2) -0.006(2) -0.018(2)
C136 0.046(3) 0.040(3) 0.059(3) -0.016(3) -0.016(3) -0.004(2)
N141 0.0254(19) 0.036(2) 0.033(2) -0.0067(16) -0.0038(15) -0.0132(16)
N142 0.0250(18) 0.038(2) 0.0266(19) -0.0075(16) 0.0003(15) -0.0110(16)
C143 0.018(2) 0.031(2) 0.034(2) -0.0069(19) -0.0029(17) -0.0051(18)
C144 0.032(2) 0.038(3) 0.029(2) -0.008(2) -0.0018(19) -0.010(2)
C145 0.031(2) 0.037(3) 0.043(3) -0.012(2) -0.005(2) -0.011(2)
N151 0.0264(19) 0.033(2) 0.0259(19) -0.0067(16) -0.0021(15) -0.0070(16)
C152 0.022(2) 0.029(2) 0.031(2) -0.0087(19) -0.0047(17) -0.0053(18)
C153 0.019(2) 0.033(2) 0.028(2) -0.0046(19) -0.0050(17) -0.0034(18)
C154 0.025(2) 0.033(2) 0.032(2) -0.009(2) 0.0008(18) -0.0053(19)
C155 0.036(3) 0.030(2) 0.038(3) -0.013(2) 0.001(2) -0.007(2)
C156 0.029(2) 0.034(3) 0.035(3) -0.009(2) -0.0015(19) -0.009(2)
O1 0.052(2) 0.041(2) 0.047(2) -0.0154(17) -0.0021(17) -0.0117(17)
O2 0.047(2) 0.0387(19) 0.048(2) -0.0148(16) 0.0088(17) -0.0128(16)
C3 0.031(3) 0.042(3) 0.048(3) -0.020(2) 0.010(2) -0.010(2)
C4 0.062(4) 0.048(3) 0.095(5) -0.039(3) -0.007(3) -0.011(3)
N1S 0.089(4) 0.071(4) 0.078(4) -0.021(3) -0.028(3) -0.012(3)
O1S 0.185(7) 0.092(4) 0.125(5) -0.044(4) 0.011(5) -0.068(5)
C1S 0.156(10) 0.076(6) 0.087(6) -0.026(5) 0.000(6) -0.034(6)
C2S 0.140(9) 0.165(10) 0.144(9) -0.032(7) -0.047(7) -0.063(8)
C3S 0.105(7) 0.090(7) 0.191(11) -0.031(7) -0.011(7) 0.011(5)

loop_
_atom_type_symbol
_atom_type_description
_atom_type_scat_dispersion_real
_atom_type_scat_dispersion_imag
_atom_type_scat_source
C C 0.0033 0.0016 'International Tables Vol C Tables 4.2.6.8 and 6.1.1.4'
H H 0.0000 0.0000 'International Tables Vol C Tables 4.2.6.8 and 6.1.1.4'
B B 0.0013 0.0007 'International Tables Vol C Tables 4.2.6.8 and 6.1.1.4'
Cd Cd -0.8075 1.2024 'International Tables Vol C Tables 4.2.6.8 and 6.1.1.4'
N N 0.0061 0.0033 'International Tables Vol C Tables 4.2.6.8 and 6.1.1.4'
O O 0.0106 0.0060 'International Tables Vol C Tables 4.2.6.8 and 6.1.1.4'

loop_
_geom_angle_atom_site_label_1
_geom_angle_atom_site_label_2
_geom_angle_atom_site_label_3
_geom_angle
_geom_angle_site_symmetry_1
_geom_angle_site_symmetry_3
_geom_angle_publ_flag
N142 Cd1 N122 87.34(12) . . ?
N142 Cd1 O2 113.84(12) . . ?
N122 Cd1 O2 157.81(12) . . ?
N142 Cd1 O1 166.82(12) . . ?
N122 Cd1 O1 103.88(12) . . ?
O2 Cd1 O1 56.11(12) . . ?
N142 Cd1 N151 84.10(12) . 2_556 ?
N122 Cd1 N151 90.32(12) . 2_556 ?
O2 Cd1 N151 85.62(11) . 2_556 ?
O1 Cd1 N151 102.47(12) . 2_556 ?
N142 Cd1 N102 76.85(12) . . ?
N122 Cd1 N102 85.61(12) . . ?
O2 Cd1 N102 104.95(12) . . ?
O1 Cd1 N102 96.85(12) . . ?
N151 Cd1 N102 160.67(12) 2_556 . ?
N142 Cd1 C3 140.98(14) . . ?
N122 Cd1 C3 131.68(14) . . ?
O2 Cd1 C3 27.77(13) . . ?
O1 Cd1 C3 28.35(13) . . ?
N151 Cd1 C3 94.68(13) 2_556 . ?
N102 Cd1 C3 102.14(13) . . ?
N101 B1 N141 111.3(4) . . ?
N101 B1 N121 110.0(4) . . ?
N141 B1 N121 109.5(4) . . ?
N101 B1 H1 109(2) . . ?
N141 B1 H1 111(2) . . ?
N121 B1 H1 106(2) . . ?
C105 N101 N102 109.5(4) . . ?
C105 N101 B1 126.1(4) . . ?
N102 N101 B1 124.4(4) . . ?
C103 N102 N101 106.6(4) . . ?
C103 N102 Cd1 140.0(3) . . ?
N101 N102 Cd1 112.6(3) . . ?
N102 C103 C104 109.4(5) . . ?
N102 C103 C113 123.3(4) . . ?
C104 C103 C113 127.2(5) . . ?
C105 C104 C103 106.0(4) . . ?
C105 C104 H104 127.0 . . ?
C103 C104 H104 127.0 . . ?
N101 C105 C104 108.5(5) . . ?
N101 C105 H105 125.7 . . ?
C104 C105 H105 125.7 . . ?
C116 N111 C112 117.1(6) . . ?
N111 C112 C113 124.2(5) . . ?
N111 C112 H112 117.9 . . ?
C113 C112 H112 117.9 . . ?
C114 C113 C112 117.6(5) . . ?
C114 C113 C103 120.8(5) . . ?
C112 C113 C103 121.5(4) . . ?
C113 C114 C115 118.7(6) . . ?
C113 C114 H114 120.7 . . ?
C115 C114 H114 120.7 . . ?
C116 C115 C114 118.4(5) . . ?
C116 C115 H115 120.8 . . ?
C114 C115 H115 120.8 . . ?
N111 C116 C115 124.1(6) . . ?
N111 C116 H116 117.9 . . ?
C115 C116 H116 117.9 . . ?
C125 N121 N122 109.7(4) . . ?
C125 N121 B1 127.9(4) . . ?
N122 N121 B1 121.9(4) . . ?
C123 N122 N121 105.8(3) . . ?
C123 N122 Cd1 137.7(3) . . ?
N121 N122 Cd1 116.1(2) . . ?
N122 C123 C124 109.7(4) . . ?
N122 C123 C133 122.3(4) . . ?
C124 C123 C133 128.0(4) . . ?
C125 C124 C123 105.2(4) . . ?
C125 C124 H124 127.4 . . ?
C123 C124 H124 127.4 . . ?
N121 C125 C124 109.5(4) . . ?
N121 C125 H125 125.2 . . ?
C124 C125 H125 125.2 . . ?
C136 N131 C132 116.5(5) . . ?
N131 C132 C133 124.4(5) . . ?
N131 C132 H132 117.8 . . ?
C133 C132 H132 117.8 . . ?
C134 C133 C132 117.3(5) . . ?
C134 C133 C123 123.7(4) . . ?
C132 C133 C123 119.1(4) . . ?
C133 C134 C135 118.3(5) . . ?
C133 C134 H134 120.9 . . ?
C135 C134 H134 120.9 . . ?
C136 C135 C134 119.8(5) . . ?
C136 C135 H135 120.1 . . ?
C134 C135 H135 120.1 . . ?
N131 C136 C135 123.7(5) . . ?
N131 C136 H136 118.2 . . ?
C135 C136 H136 118.2 . . ?
C145 N141 N142 109.2(3) . . ?
C145 N141 B1 128.7(4) . . ?
N142 N141 B1 122.1(4) . . ?
C143 N142 N141 106.2(3) . . ?
C143 N142 Cd1 133.3(3) . . ?
N141 N142 Cd1 114.4(2) . . ?
N142 C143 C144 110.5(4) . . ?
N142 C143 C153 119.6(4) . . ?
C144 C143 C153 129.9(4) . . ?
C145 C144 C143 105.0(4) . . ?
C145 C144 H144 127.5 . . ?
C143 C144 H144 127.5 . . ?
N141 C145 C144 109.2(4) . . ?
N141 C145 H145 125.4 . . ?
C144 C145 H145 125.4 . . ?
C156 N151 C152 117.5(4) . . ?
C156 N151 Cd1 118.7(3) . 2_556 ?
C152 N151 Cd1 121.0(3) . 2_556 ?
N151 C152 C153 123.7(4) . . ?
N151 C152 H152 117.3 . . ?
C153 C152 H152 119.0 . . ?
C154 C153 C152 117.0(4) . . ?
C154 C153 C143 122.2(4) . . ?
C152 C153 C143 120.8(4) . . ?
C155 C154 C153 120.0(4) . . ?
C155 C154 H154 120.0 . . ?
C153 C154 H154 120.0 . . ?
C154 C155 C156 118.7(4) . . ?
C154 C155 H155 120.6 . . ?
C156 C155 H155 120.6 . . ?
N151 C156 C155 123.1(4) . . ?
N151 C156 H156 118.4 . . ?
C155 C156 H156 118.4 . . ?
C3 O1 Cd1 89.8(3) . . ?
C3 O2 Cd1 91.5(3) . . ?
O2 C3 O1 122.5(5) . . ?
O2 C3 C4 119.0(5) . . ?
O1 C3 C4 118.5(5) . . ?
O2 C3 Cd1 60.7(3) . . ?
O1 C3 Cd1 61.8(2) . . ?
C4 C3 Cd1 176.8(3) . . ?
C3 C4 H4B 109.5 . . ?
C3 C4 H4A 109.5 . . ?
H4B C4 H4A 109.5 . . ?
C3 C4 H4C 109.5 . . ?
H4B C4 H4C 109.5 . . ?
H4A C4 H4C 109.5 . . ?
C1S N1S C3S 122.6(8) . . ?
C1S N1S C2S 120.8(8) . . ?
C3S N1S C2S 116.3(7) . . ?
O1S C1S N1S 123.1(9) . . ?
O1S C1S H1S 118.4 . . ?
N1S C1S H1S 118.4 . . ?
N1S C2S H2SA 109.5 . . ?
N1S C2S H2SC 109.5 . . ?
H2SA C2S H2SC 109.5 . . ?
N1S C2S H2SB 109.5 . . ?
H2SA C2S H2SB 109.5 . . ?
H2SC C2S H2SB 109.5 . . ?
N1S C3S H3SA 109.5 . . ?
N1S C3S H3SB 109.5 . . ?
H3SA C3S H3SB 109.5 . . ?
N1S C3S H3SC 109.5 . . ?
H3SA C3S H3SC 109.5 . . ?
H3SB C3S H3SC 109.5 . . ?
C4S N2S C5S 125.1(14) . . ?
C4S N2S C6S 121.1(12) . . ?
C5S N2S C6S 113.4(9) . . ?
O2S C4S N2S 128.1(16) . . ?
O2S C4S H4SA 115.9 . . ?
N2S C4S H4SA 115.9 . . ?
N2S C5S H5SA 109.5 . . ?
N2S C5S H5SB 109.5 . . ?
H5SA C5S H5SB 109.5 . . ?
N2S C5S H5SC 109.5 . . ?
H5SA C5S H5SC 109.5 . . ?
H5SB C5S H5SC 109.5 . . ?
N2S C6S H6SA 109.5 . . ?
N2S C6S H6SB 109.5 . . ?
H6SA C6S H6SB 109.5 . . ?
N2S C6S H6SC 109.5 . . ?
H6SA C6S H6SC 109.5 . . ?
H6SB C6S H6SC 109.5 . . ?

loop_
_geom_bond_atom_site_label_1
_geom_bond_atom_site_label_2
_geom_bond_distance
_geom_bond_site_symmetry_2
_geom_bond_publ_flag
Cd1 N142 2.317(3) . ?
Cd1 N122 2.324(3) . ?
Cd1 O2 2.325(3) . ?
Cd1 O1 2.349(3) . ?
Cd1 N151 2.385(3) 2_556 ?
Cd1 N102 2.405(4) . ?
Cd1 C3 2.665(5) . ?
B1 N101 1.526(7) . ?
B1 N141 1.536(6) . ?
B1 N121 1.546(6) . ?
B1 H1 1.00(3) . ?
N101 C105 1.347(6) . ?
N101 N102 1.372(5) . ?
N102 C103 1.349(6) . ?
C103 C104 1.394(7) . ?
C103 C113 1.476(7) . ?
C104 C105 1.370(7) . ?
C104 H104 0.9500 . ?
C105 H105 0.9500 . ?
N111 C116 1.322(7) . ?
N111 C112 1.330(6) . ?
C112 C113 1.390(7) . ?
C112 H112 0.9500 . ?
C113 C114 1.389(7) . ?
C114 C115 1.392(9) . ?
C114 H114 0.9500 . ?
C115 C116 1.379(9) . ?
C115 H115 0.9500 . ?
C116 H116 0.9500 . ?
N121 C125 1.324(6) . ?
N121 N122 1.378(5) . ?
N122 C123 1.353(5) . ?
C123 C124 1.395(6) . ?
C123 C133 1.478(6) . ?
C124 C125 1.369(7) . ?
C124 H124 0.9500 . ?
C125 H125 0.9500 . ?
N131 C136 1.311(6) . ?
N131 C132 1.334(7) . ?
C132 C133 1.398(7) . ?
C132 H132 0.9500 . ?
C133 C134 1.377(6) . ?
C134 C135 1.376(7) . ?
C134 H134 0.9500 . ?
C135 C136 1.373(7) . ?
C135 H135 0.9500 . ?
C136 H136 0.9500 . ?
N141 C145 1.350(5) . ?
N141 N142 1.370(5) . ?
N142 C143 1.338(5) . ?
C143 C144 1.397(6) . ?
C143 C153 1.476(6) . ?
C144 C145 1.361(6) . ?
C144 H144 0.9500 . ?
C145 H145 0.9500 . ?
N151 C156 1.333(5) . ?
N151 C152 1.344(5) . ?
N151 Cd1 2.385(3) 2_556 ?
C152 C153 1.389(6) . ?
C152 H152 0.9401 . ?
C153 C154 1.389(6) . ?
C154 C155 1.372(6) . ?
C154 H154 0.9500 . ?
C155 C156 1.379(6) . ?
C155 H155 0.9500 . ?
C156 H156 0.9500 . ?
O1 C3 1.265(6) . ?
O2 C3 1.242(6) . ?
C3 C4 1.504(7) . ?
C4 H4B 0.9800 . ?
C4 H4A 0.9800 . ?
C4 H4C 0.9800 . ?
N1S C1S 1.276(8) . ?
N1S C3S 1.472(9) . ?
N1S C2S 1.478(10) . ?
O1S C1S 1.256(11) . ?
C1S H1S 0.9500 . ?
C2S H2SA 0.9800 . ?
C2S H2SC 0.9800 . ?
C2S H2SB 0.9800 . ?
C3S H3SA 0.9800 . ?
C3S H3SB 0.9800 . ?
C3S H3SC 0.9800 . ?
N2S C4S 1.276(8) . ?
N2S C5S 1.407(18) . ?
N2S C6S 1.476(13) . ?
O2S C4S 1.222(17) . ?
C4S H4SA 0.9500 . ?
C5S H5SA 0.9800 . ?
C5S H5SB 0.9800 . ?
C5S H5SC 0.9800 . ?
C6S H6SA 0.9800 . ?
C6S H6SB 0.9800 . ?
C6S H6SC 0.9800 . ?
